data_7134843
loop_
_publ_author_name
'Zhao, Feng'
'Gu, Ziyan'
'Song, Bin'
'Ju, Xuehai'
'Hu, Bingcheng'
'Zhang, Chong'

_publ_section_title
;
 Electrosynthesis of a <i>cyclo</i>-N<sub>5</sub><sup>-</sup> anion
 <i>via</i> TEMPO-mediated selective C-N bond cleavage in aryl-pentazole.
;
_journal_issue 68
_journal_name_full 'Chemical communications (Cambridge, England)'
_journal_page_first 12725
_journal_page_last 12728
_journal_paper_doi 10.1039/d5cc02899j
_journal_volume 61
_journal_year 2025
_chemical_formula_moiety 'Co H8 N10 O4, 2(H4 O2)'
_chemical_formula_sum 'Co H16 N10 O8'
_chemical_formula_weight 343.16
_space_group_crystal_system orthorhombic
_space_group_IT_number 69
_space_group_name_Hall '-F 2 2'
_space_group_name_H-M_alt 'F m m m'
_atom_sites_solution_hydrogens difmap
_atom_sites_solution_primary dual
_audit_creation_date 2024-12-11
_audit_creation_method
;
Olex2 1.5
(compiled 2024.02.16 svn.r378c4104 for OlexSys, GUI svn.r6928)
;
_audit_update_record
;
2025-04-22 deposited with the CCDC.	2025-07-21 downloaded from the CCDC.
;
_cell_angle_alpha 90
_cell_angle_beta 90
_cell_angle_gamma 90
_cell_formula_units_Z 4
_cell_length_a 6.4648(3)
_cell_length_b 12.1663(5)
_cell_length_c 17.1617(7)
_cell_measurement_reflns_used 3187
_cell_measurement_temperature 193.00
_cell_measurement_theta_max 68.07
_cell_measurement_theta_min 7.28
_cell_volume 1349.81(10)
_computing_cell_refinement 'SAINT V8.40B (?, 2016)'
_computing_data_reduction 'SAINT V8.40B (?, 2016)'
_computing_molecular_graphics 'Olex2 1.5 (Dolomanov et al., 2009)'
_computing_publication_material 'Olex2 1.5 (Dolomanov et al., 2009)'
_computing_structure_refinement 'SHELXL 2018/3 (Sheldrick, 2015)'
_computing_structure_solution 'SHELXT 2018/2 (Sheldrick, 2018)'
_diffrn_ambient_temperature 193.00
_diffrn_measured_fraction_theta_full 0.995
_diffrn_measured_fraction_theta_max 0.995
_diffrn_measurement_device_type 'Bruker APEX-II CCD'
_diffrn_measurement_method '\f and \w scans'
_diffrn_radiation_type CuK\a
_diffrn_radiation_wavelength 1.54178
_diffrn_reflns_av_R_equivalents 0.0352
_diffrn_reflns_av_unetI/netI 0.0228
_diffrn_reflns_Laue_measured_fraction_full 0.995
_diffrn_reflns_Laue_measured_fraction_max 0.995
_diffrn_reflns_limit_h_max 7
_diffrn_reflns_limit_h_min -7
_diffrn_reflns_limit_k_max 14
_diffrn_reflns_limit_k_min -14
_diffrn_reflns_limit_l_max 19
_diffrn_reflns_limit_l_min -20
_diffrn_reflns_number 3725
_diffrn_reflns_point_group_measured_fraction_full 0.995
_diffrn_reflns_point_group_measured_fraction_max 0.995
_diffrn_reflns_theta_full 67.679
_diffrn_reflns_theta_max 68.059
_diffrn_reflns_theta_min 7.280
_diffrn_source_current 1.1
_diffrn_source_power 0.05500000000000001
_diffrn_source_voltage 50.0
_diffrn_standards_number 0
_exptl_absorpt_coefficient_mu 10.541
_exptl_absorpt_correction_T_max 0.7530
_exptl_absorpt_correction_T_min 0.4187
_exptl_absorpt_correction_type multi-scan
_exptl_absorpt_process_details
;
SADABS-2016/2 (Bruker,2016/2) was used for absorption correction.
wR2(int) was 0.1312 before and 0.0533 after correction.
The Ratio of minimum to maximum transmission is 0.5560.
The \l/2 correction factor is Not present.
;
_exptl_crystal_colour 'metallic light colourless'
_exptl_crystal_colour_lustre metallic
_exptl_crystal_colour_modifier light
_exptl_crystal_colour_primary colourless
_exptl_crystal_density_diffrn 1.689
_exptl_crystal_description block
_exptl_crystal_F_000 708
_exptl_crystal_size_max 0.16
_exptl_crystal_size_mid 0.15
_exptl_crystal_size_min 0.12
_refine_diff_density_max 0.353
_refine_diff_density_min -0.370
_refine_diff_density_rms 0.064
_refine_ls_extinction_method none
_refine_ls_goodness_of_fit_ref 1.173
_refine_ls_hydrogen_treatment constr
_refine_ls_matrix_type full
_refine_ls_number_parameters 32
_refine_ls_number_reflns 370
_refine_ls_number_restraints 0
_refine_ls_restrained_S_all 1.173
_refine_ls_R_factor_all 0.0270
_refine_ls_R_factor_gt 0.0270
_refine_ls_shift/su_max 0.000
_refine_ls_shift/su_mean 0.000
_refine_ls_structure_factor_coef Fsqd
_refine_ls_weighting_details 'w=1/[\s^2^(Fo^2^)+(0.0430P)^2^+2.6243P] where P=(Fo^2^+2Fc^2^)/3'
_refine_ls_weighting_scheme calc
_refine_ls_wR_factor_gt 0.0739
_refine_ls_wR_factor_ref 0.0739
_reflns_Friedel_coverage 0.000
_reflns_number_gt 370
_reflns_number_total 370
_reflns_threshold_expression 'I > 2\s(I)'
_cod_data_source_file d5cc02899j2.cif
_cod_data_source_block cu_nlg_zf_0m
_cod_depositor_comments 'Adding full bibliography for 7134843.cif.'
_cod_database_code 7134843
_shelx_shelxl_version_number 2018/3
_shelx_space_group_comment
;
The symmetry employed for this shelxl refinement is uniquely defined
by the following loop, which should always be used as a source of
symmetry information in preference to the above space-group names.
They are only intended as comments.
;
_olex2_refinement_description
;
1. Fixed Uiso
 At 1.5 times of:
  All O(H,H) groups
2. Others
 Fixed Sof: H1A(0.5) H1B(0.5) H2A(0.5) H2B(0.5)
3.a Riding coordinates:
 O1(H1A,H1B), O2(H2A,H2B)
;
_olex2_submission_special_instructions 'No special instructions were received'

loop_
_space_group_symop_operation_xyz
'x, y, z'
'-x, -y, z'
'x, -y, -z'
'-x, y, -z'
'x, y+1/2, z+1/2'
'-x, -y+1/2, z+1/2'
'x, -y+1/2, -z+1/2'
'-x, y+1/2, -z+1/2'
'x+1/2, y, z+1/2'
'-x+1/2, -y, z+1/2'
'x+1/2, -y, -z+1/2'
'-x+1/2, y, -z+1/2'
'x+1/2, y+1/2, z'
'-x+1/2, -y+1/2, z'
'x+1/2, -y+1/2, -z'
'-x+1/2, y+1/2, -z'
'-x, -y, -z'
'x, y, -z'
'-x, y, z'
'x, -y, z'
'-x, -y+1/2, -z+1/2'
'x, y+1/2, -z+1/2'
'-x, y+1/2, z+1/2'
'x, -y+1/2, z+1/2'
'-x+1/2, -y, -z+1/2'
'x+1/2, y, -z+1/2'
'-x+1/2, y, z+1/2'
'x+1/2, -y, z+1/2'
'-x+1/2, -y+1/2, -z'
'x+1/2, y+1/2, -z'
'-x+1/2, y+1/2, z'
'x+1/2, -y+1/2, z'

loop_
_atom_site_label
_atom_site_type_symbol
_atom_site_fract_x
_atom_site_fract_y
_atom_site_fract_z
_atom_site_U_iso_or_equiv
_atom_site_adp_type
_atom_site_occupancy
_atom_site_site_symmetry_order
_atom_site_calc_flag
_atom_site_refinement_flags_posn
_atom_site_refinement_flags_adp
_atom_site_refinement_flags_occupancy
_atom_site_disorder_assembly
_atom_site_disorder_group
Co1 Co 0.500000 -0.500000 -0.500000 0.0130(3) Uani 1 8 d S T P . .
O1 O 0.2767(3) -0.37837(15) -0.500000 0.0243(5) Uani 1 2 d S T P . .
H1A H 0.227033 -0.370479 -0.453050 0.036 Uiso 0.5 1 d R U P . .
H1B H 0.170943 -0.399629 -0.527750 0.036 Uiso 0.5 1 d R U P . .
N1 N 0.500000 -0.500000 -0.37552(17) 0.0176(7) Uani 1 4 d S T P . .
N2 N 0.500000 -0.41179(18) -0.33085(13) 0.0218(5) Uani 1 2 d S T P . .
N3 N 0.500000 -0.44559(18) -0.25801(14) 0.0238(5) Uani 1 2 d S T P . .
O2 O 0.000000 -0.32074(15) -0.38331(10) 0.0227(5) Uani 1 2 d S T P . .
H2A H 0.033960 -0.356498 -0.341286 0.034 Uiso 0.5 1 d R U P . .
H2B H 0.033720 -0.252918 -0.373446 0.034 Uiso 0.5 1 d R U P . .

loop_
_atom_site_aniso_label
_atom_site_aniso_U_11
_atom_site_aniso_U_22
_atom_site_aniso_U_33
_atom_site_aniso_U_23
_atom_site_aniso_U_13
_atom_site_aniso_U_12
Co1 0.0169(4) 0.0129(4) 0.0093(4) 0.000 0.000 0.000
O1 0.0278(10) 0.0289(10) 0.0161(8) 0.000 0.000 0.0105(9)
N1 0.0211(16) 0.0187(14) 0.0131(14) 0.000 0.000 0.000
N2 0.0293(12) 0.0219(11) 0.0140(10) -0.0025(9) 0.000 0.000
N3 0.0284(12) 0.0276(11) 0.0153(11) -0.0032(9) 0.000 0.000
O2 0.0326(11) 0.0205(9) 0.0149(9) 0.0003(7) 0.000 0.000

loop_
_atom_type_symbol
_atom_type_description
_atom_type_scat_dispersion_real
_atom_type_scat_dispersion_imag
_atom_type_scat_source
Co Co -2.3653 3.6143 'International Tables Vol C Tables 4.2.6.8 and 6.1.1.4'
H H 0.0000 0.0000 'International Tables Vol C Tables 4.2.6.8 and 6.1.1.4'
N N 0.0311 0.0180 'International Tables Vol C Tables 4.2.6.8 and 6.1.1.4'
O O 0.0492 0.0322 'International Tables Vol C Tables 4.2.6.8 and 6.1.1.4'

loop_
_geom_angle_atom_site_label_1
_geom_angle_atom_site_label_2
_geom_angle_atom_site_label_3
_geom_angle
_geom_angle_site_symmetry_1
_geom_angle_site_symmetry_3
_geom_angle_publ_flag
O1 Co1 O1 180.0 19_655 3_544 ?
O1 Co1 O1 88.58(12) 3_544 17_644 ?
O1 Co1 O1 91.42(12) 19_655 17_644 ?
O1 Co1 O1 91.42(12) 3_544 . ?
O1 Co1 O1 88.58(11) 19_655 . ?
O1 Co1 O1 180.00(7) 17_644 . ?
O1 Co1 N1 90.0 19_655 17_644 ?
O1 Co1 N1 90.0 17_644 . ?
O1 Co1 N1 90.0 17_644 17_644 ?
O1 Co1 N1 90.0 3_544 17_644 ?
O1 Co1 N1 90.0 19_655 . ?
O1 Co1 N1 90.0 3_544 . ?
O1 Co1 N1 90.0 . 17_644 ?
O1 Co1 N1 90.0 . . ?
N1 Co1 N1 180.0 . 17_644 ?
Co1 O1 H1A 109.617(11) . 18_554 ?
Co1 O1 H1A 109.6 . . ?
Co1 O1 H1B 109.58(5) . 18_554 ?
Co1 O1 H1B 109.6 . . ?
H1A O1 H1A 134.8 . 18_554 ?
H1A O1 H1B 40.6 . 18_554 ?
H1A O1 H1B 104.4 18_554 18_554 ?
H1A O1 H1B 104.4 . . ?
H1B O1 H1A 40.6 . 18_554 ?
H1B O1 H1B 66.2 . 18_554 ?
N2 N1 Co1 125.54(14) 2_645 . ?
N2 N1 Co1 125.54(14) . . ?
N2 N1 N2 108.9(3) . 2_645 ?
N3 N2 N1 107.3(2) . . ?
N2 N3 N3 108.21(13) . 2_645 ?
H2A O2 H2A 29.2 . 19 ?
H2A O2 H2B 104.5 . . ?
H2A O2 H2B 104.5 19 19 ?
H2A O2 H2B 112.1 . 19 ?
H2B O2 H2A 112.1 . 19 ?
H2B O2 H2B 29.0 . 19 ?

loop_
_geom_bond_atom_site_label_1
_geom_bond_atom_site_label_2
_geom_bond_distance
_geom_bond_site_symmetry_2
_geom_bond_publ_flag
Co1 O1 2.0672(18) 19_655 ?
Co1 O1 2.0672(18) . ?
Co1 O1 2.0672(18) 17_644 ?
Co1 O1 2.0672(18) 3_544 ?
Co1 N1 2.136(3) 17_644 ?
Co1 N1 2.136(3) . ?
O1 H1A 0.8727 . ?
O1 H1A 0.8727 18_554 ?
O1 H1B 0.8726 . ?
O1 H1B 0.8725 18_554 ?
N1 N2 1.319(3) 2_645 ?
N1 N2 1.319(3) . ?
N2 N3 1.316(3) . ?
N3 N3 1.324(4) 2_645 ?
O2 H2A 0.8703 19 ?
O2 H2A 0.8704 . ?
O2 H2B 0.8700 19 ?
O2 H2B 0.8700 . ?

loop_
_geom_torsion_atom_site_label_1
_geom_torsion_atom_site_label_2
_geom_torsion_atom_site_label_3
_geom_torsion_atom_site_label_4
_geom_torsion
_geom_torsion_site_symmetry_1
_geom_torsion_site_symmetry_2
_geom_torsion_site_symmetry_3
_geom_torsion_site_symmetry_4
_geom_torsion_publ_flag
Co1 N1 N2 N3 180.000(0) . . . . ?
N1 N2 N3 N3 0.000(1) . . . 2_645 ?
N2 N1 N2 N3 0.000(1) 2_645 . . . ?
